data_2210497
loop_
_publ_author_name
'Ma, Yi'
'He, Yong-Ke'
'Han, Zheng-Bo'

_publ_section_title
;
 <i>catena</i>-Poly[[triaquacadmium(II)]-\m~2~-pyrazine-2,3-dicarboxylato]
;
_journal_coeditor_code BH2044
_journal_issue 10
_journal_name_full 'Acta Crystallographica Section E'
_journal_page_first m2528
_journal_page_last m2529
_journal_paper_doi 10.1107/S1600536806035793
_journal_volume 62
_journal_year 2006
_chemical_formula_iupac '[Cd (C6 H2 N2 O4) (H2 O)3]'
_chemical_formula_moiety 'C6 H8 Cd N2 O7'
_chemical_formula_sum 'C6 H8 Cd N2 O7'
_chemical_formula_weight 332.54
_chemical_name_systematic
;
catena-Poly[[triaquacadmium(II)]-\m~2~-pyrazine-2,3-dicarboxylato]
;
_space_group_IT_number 19
_symmetry_cell_setting orthorhombic
_symmetry_space_group_name_Hall 'P 2ac 2ab'
_symmetry_space_group_name_H-M 'P 21 21 21'
_atom_sites_solution_hydrogens geom
_atom_sites_solution_primary direct
_atom_sites_solution_secondary difmap
_audit_creation_method SHELXL97
_cell_angle_alpha 90.00
_cell_angle_beta 90.00
_cell_angle_gamma 90.00
_cell_formula_units_Z 4
_cell_length_a 5.7365(12)
_cell_length_b 10.903(3)
_cell_length_c 15.362(3)
_cell_measurement_reflns_used 32
_cell_measurement_temperature 293(2)
_cell_measurement_theta_max 25.02
_cell_measurement_theta_min 2.66
_cell_volume 960.8(4)
_computing_cell_refinement XSCANS
_computing_data_collection 'XSCANS (Bruker, 2001)'
_computing_data_reduction XSCANS
_computing_molecular_graphics 'SHELXTL (Bruker, 2001)'
_computing_publication_material SHELXTL
_computing_structure_refinement 'SHELXL97 (Sheldrick, 1997)'
_computing_structure_solution 'SHELXS97 (Sheldrick, 1997)'
_diffrn_ambient_temperature 293(2)
_diffrn_measured_fraction_theta_full 0.999
_diffrn_measured_fraction_theta_max 0.999
_diffrn_measurement_device_type 'Bruker P4'
_diffrn_measurement_method \w
_diffrn_radiation_monochromator graphite
_diffrn_radiation_source 'fine-focus sealed tube'
_diffrn_radiation_type MoK\a
_diffrn_radiation_wavelength 0.71073
_diffrn_reflns_av_R_equivalents 0.0263
_diffrn_reflns_av_sigmaI/netI 0.0470
_diffrn_reflns_limit_h_max 1
_diffrn_reflns_limit_h_min -7
_diffrn_reflns_limit_k_max 14
_diffrn_reflns_limit_k_min -1
_diffrn_reflns_limit_l_max 1
_diffrn_reflns_limit_l_min -19
_diffrn_reflns_number 1798
_diffrn_reflns_theta_full 27.49
_diffrn_reflns_theta_max 27.49
_diffrn_reflns_theta_min 2.29
_diffrn_standards_decay_% <1
_diffrn_standards_interval_count 97
_diffrn_standards_number 3
_exptl_absorpt_coefficient_mu 2.298
_exptl_absorpt_correction_T_max 0.537
_exptl_absorpt_correction_T_min 0.450
_exptl_absorpt_correction_type psi-scan
_exptl_absorpt_process_details '(North <i>et al.</i>,  1968)'
_exptl_crystal_colour colourless
_exptl_crystal_density_diffrn 2.299
_exptl_crystal_density_method 'not measured'
_exptl_crystal_description block
_exptl_crystal_F_000 648
_exptl_crystal_size_max 0.37
_exptl_crystal_size_mid 0.35
_exptl_crystal_size_min 0.27
_refine_diff_density_max 1.303
_refine_diff_density_min -0.782
_refine_ls_abs_structure_details 'Flack (1983), 331 Friedel pairs'
_refine_ls_abs_structure_Flack -0.06(6)
_refine_ls_extinction_method none
_refine_ls_goodness_of_fit_ref 1.017
_refine_ls_hydrogen_treatment mixed
_refine_ls_matrix_type full
_refine_ls_number_parameters 163
_refine_ls_number_reflns 1635
_refine_ls_number_restraints 9
_refine_ls_restrained_S_all 1.014
_refine_ls_R_factor_all 0.0381
_refine_ls_R_factor_gt 0.0336
_refine_ls_shift/su_max 0.000
_refine_ls_shift/su_mean 0.000
_refine_ls_structure_factor_coef Fsqd
_refine_ls_weighting_details 'calc w=1/[\s^2^(Fo^2^)+(0.059P)^2^+0.0261P] where P=(Fo^2^+2Fc^2^)/3'
_refine_ls_weighting_scheme calc
_refine_ls_wR_factor_gt 0.0859
_refine_ls_wR_factor_ref 0.0896
_reflns_number_gt 1510
_reflns_number_total 1635
_reflns_threshold_expression I>2\s(I)
_cod_data_source_file bh2044.cif
_cod_data_source_block I
_cod_original_cell_volume 960.8(3)
_cod_database_code 2210497
_cod_database_fobs_code 2210497

loop_
_symmetry_equiv_pos_as_xyz
'x, y, z'
'-x+1/2, -y, z+1/2'
'-x, y+1/2, -z+1/2'
'x+1/2, -y+1/2, -z'

loop_
_atom_site_type_symbol
_atom_site_label
_atom_site_fract_x
_atom_site_fract_y
_atom_site_fract_z
_atom_site_U_iso_or_equiv
_atom_site_adp_type
_atom_site_calc_flag
_atom_site_refinement_flags
_atom_site_occupancy
Cd Cd1 0.06672(8) 0.08596(4) 0.14635(3) 0.02279(14) Uani d . 1
C C1 -0.2393(13) 0.1676(6) 0.3209(4) 0.0271(14) Uani d . 1
H H1A -0.3384 0.2066 0.2818 0.033 Uiso calc R 1
C C2 -0.2852(12) 0.1728(6) 0.4091(4) 0.0251(13) Uani d . 1
H H2A -0.4161 0.2154 0.4282 0.030 Uiso calc R 1
C C3 0.0384(11) 0.0590(5) 0.4373(4) 0.0190(11) Uani d . 1
C C4 0.0861(10) 0.0501(5) 0.3484(4) 0.0179(10) Uani d . 1
C C5 0.1886(11) 0.0037(6) 0.5080(4) 0.0211(12) Uani d . 1
C C6 0.2936(12) -0.0200(6) 0.3136(4) 0.0224(12) Uani d . 1
N N1 -0.1469(10) 0.1184(5) 0.4685(3) 0.0246(12) Uani d . 1
N N2 -0.0524(10) 0.1066(4) 0.2917(3) 0.0222(10) Uani d . 1
O O1 0.3467(8) 0.0683(4) 0.5399(3) 0.0307(10) Uani d . 1
O O2 0.1379(9) -0.1017(4) 0.5365(3) 0.0324(11) Uani d . 1
O O3 0.4116(10) -0.0760(5) 0.3676(3) 0.0404(13) Uani d . 1
O O4 0.3288(9) -0.0154(5) 0.2324(3) 0.0318(11) Uani d . 1
O O1W -0.2450(8) -0.0777(5) 0.1561(3) 0.0298(10) Uani d D 1
H H1WA -0.366(8) -0.041(7) 0.175(5) 0.045 Uiso d D 1
H H1WB -0.280(13) -0.119(7) 0.111(3) 0.045 Uiso d D 1
O O2W -0.2024(11) 0.1832(5) 0.0699(5) 0.0564(19) Uani d D 1
H H2WA -0.336(9) 0.160(8) 0.054(8) 0.085 Uiso d D 1
H H2WB -0.191(16) 0.260(2) 0.067(8) 0.085 Uiso d D 1
O O3W 0.2091(12) 0.2857(5) 0.1813(4) 0.0465(15) Uani d D 1
H H3WA 0.182(14) 0.315(8) 0.231(3) 0.070 Uiso d D 1
H H3WB 0.347(7) 0.302(10) 0.166(5) 0.070 Uiso d D 1

loop_
_atom_site_aniso_label
_atom_site_aniso_U_11
_atom_site_aniso_U_22
_atom_site_aniso_U_33
_atom_site_aniso_U_12
_atom_site_aniso_U_13
_atom_site_aniso_U_23
Cd1 0.0224(2) 0.0305(2) 0.01552(19) 0.0040(2) 0.00066(19) 0.00034(18)
C1 0.025(3) 0.025(3) 0.031(3) 0.007(3) -0.001(3) 0.003(3)
C2 0.019(3) 0.028(3) 0.028(3) 0.004(3) 0.001(3) -0.001(3)
C3 0.015(3) 0.019(3) 0.023(3) -0.003(2) -0.002(2) 0.001(2)
C4 0.017(2) 0.016(2) 0.020(2) 0.000(2) -0.004(3) -0.001(2)
C5 0.022(3) 0.026(3) 0.015(2) 0.008(3) 0.001(3) 0.002(2)
C6 0.022(3) 0.023(3) 0.022(3) 0.009(3) -0.002(3) 0.002(2)
N1 0.022(2) 0.034(3) 0.018(2) 0.001(2) 0.000(2) 0.001(2)
N2 0.024(2) 0.023(2) 0.019(2) 0.001(2) -0.003(2) 0.0013(18)
O1 0.029(2) 0.034(2) 0.029(2) 0.003(2) -0.009(2) -0.001(2)
O2 0.034(3) 0.031(2) 0.032(2) -0.004(2) -0.006(2) 0.011(2)
O3 0.039(3) 0.055(3) 0.027(2) 0.024(3) 0.002(2) 0.006(2)
O4 0.030(2) 0.047(3) 0.0181(19) 0.011(3) 0.001(2) 0.000(2)
O1W 0.024(2) 0.040(3) 0.026(2) 0.004(2) 0.0001(19) -0.001(2)
O2W 0.038(3) 0.034(3) 0.097(5) -0.008(3) -0.035(4) 0.029(4)
O3W 0.054(4) 0.042(3) 0.044(3) -0.026(3) 0.015(3) -0.017(3)

loop_
_atom_type_symbol
_atom_type_description
_atom_type_scat_dispersion_real
_atom_type_scat_dispersion_imag
_atom_type_scat_source
C C 0.0033 0.0016 'International Tables Vol C Tables 4.2.6.8 and 6.1.1.4'
H H 0.0000 0.0000 'International Tables Vol C Tables 4.2.6.8 and 6.1.1.4'
N N 0.0061 0.0033 'International Tables Vol C Tables 4.2.6.8 and 6.1.1.4'
O O 0.0106 0.0060 'International Tables Vol C Tables 4.2.6.8 and 6.1.1.4'
Cd Cd -0.8075 1.2024 'International Tables Vol C Tables 4.2.6.8 and 6.1.1.4'

loop_
_geom_angle_atom_site_label_1
_geom_angle_atom_site_label_2
_geom_angle_atom_site_label_3
_geom_angle_site_symmetry_1
_geom_angle_site_symmetry_3
_geom_angle
_geom_angle_publ_flag
O2W Cd1 O4 . . 176.4(3) yes
O2W Cd1 N2 . . 104.8(3) yes
O4 Cd1 N2 . . 71.79(17) yes
O2W Cd1 O3W . . 85.5(2) yes
O4 Cd1 O3W . . 94.9(2) yes
N2 Cd1 O3W . . 78.34(19) yes
O2W Cd1 O1 . 2_554 96.8(2) ?
O4 Cd1 O1 . 2_554 85.37(17) yes
N2 Cd1 O1 . 2_554 140.98(16) ?
O3W Cd1 O1 . 2_554 136.25(19) ?
O2W Cd1 O2 . 2_554 94.9(2) ?
O4 Cd1 O2 . 2_554 88.69(18) yes
N2 Cd1 O2 . 2_554 150.34(19) ?
O3W Cd1 O2 . 2_554 81.43(19) ?
O1 Cd1 O2 2_554 2_554 54.82(15) yes
O2W Cd1 O1W . . 82.88(19) ?
O4 Cd1 O1W . . 95.15(18) ?
N2 Cd1 O1W . . 78.80(17) ?
O3W Cd1 O1W . . 150.7(2) ?
O1 Cd1 O1W 2_554 . 72.06(16) ?
O2 Cd1 O1W 2_554 . 126.26(15) ?
O2W Cd1 C5 . 2_554 96.8(3) ?
O4 Cd1 C5 . 2_554 86.50(18) ?
N2 Cd1 C5 . 2_554 157.79(18) ?
O3W Cd1 C5 . 2_554 109.0(2) ?
O1 Cd1 C5 2_554 2_554 27.24(17) ?
O2 Cd1 C5 2_554 2_554 27.58(17) ?
O1W Cd1 C5 . 2_554 99.04(18) ?
N2 C1 C2 . . 120.1(6) ?
N2 C1 H1A . . 119.9 ?
C2 C1 H1A . . 119.9 ?
N1 C2 C1 . . 122.2(6) ?
N1 C2 H2A . . 118.9 ?
C1 C2 H2A . . 118.9 ?
N1 C3 C4 . . 122.8(5) ?
N1 C3 C5 . . 113.0(5) ?
C4 C3 C5 . . 124.3(5) ?
N2 C4 C3 . . 119.4(5) ?
N2 C4 C6 . . 118.2(5) ?
C3 C4 C6 . . 122.4(5) ?
O1 C5 O2 . . 123.0(6) ?
O1 C5 C3 . . 118.0(5) ?
O2 C5 C3 . . 118.7(6) ?
O1 C5 Cd1 . 2 61.5(3) ?
O2 C5 Cd1 . 2 61.5(3) ?
C3 C5 Cd1 . 2 174.8(4) ?
O3 C6 O4 . . 126.5(6) ?
O3 C6 C4 . . 116.4(6) ?
O4 C6 C4 . . 117.0(6) ?
C3 N1 C2 . . 116.2(5) ?
C4 N2 C1 . . 119.3(5) ?
C4 N2 Cd1 . . 113.9(4) ?
C1 N2 Cd1 . . 126.9(4) ?
C5 O1 Cd1 . 2 91.3(4) ?
C5 O2 Cd1 . 2 90.9(4) ?
C6 O4 Cd1 . . 119.0(4) ?
Cd1 O1W H1WA . . 106(6) ?
Cd1 O1W H1WB . . 119(6) ?
H1WA O1W H1WB . . 109(3) ?
Cd1 O2W H2WA . . 130(7) ?
Cd1 O2W H2WB . . 117(7) ?
H2WA O2W H2WB . . 111(3) ?
Cd1 O3W H3WA . . 119(6) ?
Cd1 O3W H3WB . . 117(7) ?
H3WA O3W H3WB . . 110(3) ?

loop_
_geom_bond_atom_site_label_1
_geom_bond_atom_site_label_2
_geom_bond_site_symmetry_2
_geom_bond_distance
_geom_bond_publ_flag
Cd1 O1 2_554 2.398(5) yes
Cd1 O2 2_554 2.398(5) yes
Cd1 O4 . 2.287(5) yes
Cd1 N2 . 2.346(5) yes
Cd1 O1W . 2.530(5) yes
Cd1 O2W . 2.210(5) yes
Cd1 O3W . 2.387(5) yes
Cd1 C5 2_554 2.728(6) ?
C1 N2 . 1.339(9) ?
C1 C2 . 1.382(10) ?
C1 H1A . 0.9300 ?
C2 N1 . 1.346(8) ?
C2 H2A . 0.9300 ?
C3 N1 . 1.334(8) ?
C3 C4 . 1.396(8) ?
C3 C5 . 1.512(8) ?
C4 N2 . 1.331(8) ?
C4 C6 . 1.512(9) ?
C5 O1 . 1.249(8) ?
C5 O2 . 1.263(8) ?
C5 Cd1 2 2.728(6) ?
C6 O3 . 1.233(8) ?
C6 O4 . 1.264(8) ?
O1 Cd1 2 2.398(5) ?
O2 Cd1 2 2.398(5) ?
O1W H1WA . 0.85(2) ?
O1W H1WB . 0.85(2) ?
O2W H2WA . 0.85(2) ?
O2W H2WB . 0.84(2) ?
O3W H3WA . 0.85(2) ?
O3W H3WB . 0.85(2) ?

loop_
_geom_hbond_atom_site_label_D
_geom_hbond_atom_site_label_H
_geom_hbond_atom_site_label_A
_geom_hbond_site_symmetry_A
_geom_hbond_distance_DH
_geom_hbond_distance_HA
_geom_hbond_distance_DA
_geom_hbond_angle_DHA
_geom_hbond_publ_flag
O1W H1WB N1 2_454 0.85(2) 2.22(5) 2.981(7) 148(8) yes
O1W H1WA O4 1_455 0.85(2) 1.98(4) 2.796(7) 160(8) yes
O2W H2WA O2 2_454 0.85(2) 1.86(3) 2.701(8) 171(13) yes
O2W H2WB O2 3 0.84(2) 2.20(8) 2.882(8) 137(11) yes
O2W H2WB O3 3 0.84(2) 2.41(8) 3.042(9) 132(9) yes
O3W H3WA O1W 3 0.85(2) 2.12(4) 2.916(7) 157(8) yes
O3W H3WB O3 3_655 0.85(2) 1.98(6) 2.752(8) 150(10) yes

loop_
_geom_torsion_atom_site_label_1
_geom_torsion_atom_site_label_2
_geom_torsion_atom_site_label_3
_geom_torsion_atom_site_label_4
_geom_torsion_site_symmetry_1
_geom_torsion_site_symmetry_4
_geom_torsion
N2 C1 C2 N1 . . 0.2(11)
N1 C3 C4 N2 . . 2.7(8)
C5 C3 C4 N2 . . -177.2(5)
N1 C3 C4 C6 . . -178.5(6)
C5 C3 C4 C6 . . 1.6(9)
N1 C3 C5 O1 . . -88.7(7)
C4 C3 C5 O1 . . 91.2(7)
N1 C3 C5 O2 . . 86.2(7)
C4 C3 C5 O2 . . -93.9(7)
N2 C4 C6 O3 . . -176.7(6)
C3 C4 C6 O3 . . 4.5(9)
N2 C4 C6 O4 . . 3.3(9)
C3 C4 C6 O4 . . -175.5(6)
C4 C3 N1 C2 . . -1.6(8)
C5 C3 N1 C2 . . 178.3(5)
C1 C2 N1 C3 . . 0.2(10)
C3 C4 N2 C1 . . -2.2(8)
C6 C4 N2 C1 . . 179.0(6)
C3 C4 N2 Cd1 . . 177.8(4)
C6 C4 N2 Cd1 . . -1.0(6)
C2 C1 N2 C4 . . 0.9(10)
C2 C1 N2 Cd1 . . -179.2(5)
O2W Cd1 N2 C4 . . 178.1(4)
O4 Cd1 N2 C4 . . -0.6(4)
O3W Cd1 N2 C4 . . -99.8(4)
O1 Cd1 N2 C4 2_554 . 56.6(5)
O2 Cd1 N2 C4 2_554 . -51.9(6)
O1W Cd1 N2 C4 . . 98.7(4)
C5 Cd1 N2 C4 2_554 . 12.2(7)
O2W Cd1 N2 C1 . . -1.8(6)
O4 Cd1 N2 C1 . . 179.4(6)
O3W Cd1 N2 C1 . . 80.2(5)
O1 Cd1 N2 C1 2_554 . -123.3(5)
O2 Cd1 N2 C1 2_554 . 128.2(5)
O1W Cd1 N2 C1 . . -81.3(5)
C5 Cd1 N2 C1 2_554 . -167.8(5)
O2 C5 O1 Cd1 . 2 -0.6(6)
C3 C5 O1 Cd1 . 2 174.1(5)
O1 C5 O2 Cd1 . 2 0.6(6)
C3 C5 O2 Cd1 . 2 -174.0(5)
O3 C6 O4 Cd1 . . 176.1(6)
C4 C6 O4 Cd1 . . -4.0(8)
N2 Cd1 O4 C6 . . 2.6(5)
O3W Cd1 O4 C6 . . 78.6(5)
O1 Cd1 O4 C6 2_554 . -145.3(5)
O2 Cd1 O4 C6 2_554 . 159.9(5)
O1W Cd1 O4 C6 . . -73.8(5)
C5 Cd1 O4 C6 2_554 . -172.6(5)
